data_1508750
loop_
_publ_author_name
'Zhou, Rong'
'Wang, Jianfang'
'Duan, Chong'
'He, Zhengjie'

_publ_section_title
;
 Phosphine-Triggered Tandem Annulation between Morita-Baylis-Hillman
 Carbonates and Dinucleophiles: Facile Syntheses of Oxazepanes,
 Thiazepanes, and Diazepanes.
;
_journal_issue 24
_journal_name_full 'Organic letters'
_journal_page_first 6134
_journal_page_last 6137
_journal_paper_doi 10.1021/ol302696e
_journal_volume 14
_journal_year 2012
_chemical_formula_sum 'C26 H28 N2 O6 S2'
_chemical_formula_weight 528.62
_chemical_name_systematic
; 
 ? 
;
_space_group_IT_number 2
_symmetry_cell_setting triclinic
_symmetry_space_group_name_Hall '-P 1'
_symmetry_space_group_name_H-M 'P -1'
_atom_sites_solution_hydrogens geom
_atom_sites_solution_primary direct
_atom_sites_solution_secondary difmap
_audit_creation_method SHELXL-97
_cell_angle_alpha 67.173(12)
_cell_angle_beta 68.081(12)
_cell_angle_gamma 79.230(14)
_cell_formula_units_Z 2
_cell_length_a 10.868(2)
_cell_length_b 11.564(2)
_cell_length_c 11.8448(19)
_cell_measurement_reflns_used 3883
_cell_measurement_temperature 296(2)
_cell_measurement_theta_max 27.9
_cell_measurement_theta_min 1.9
_cell_volume 1271.3(4)
_computing_cell_refinement CrystalClear
_computing_data_collection CrystalClear
_computing_data_reduction CrystalClear
_computing_molecular_graphics 'Bruker SHELXTL'
_computing_publication_material 'CrystalStructure 3.8'
_computing_structure_refinement 'SHELXL-97 (Sheldrick, 1997)'
_computing_structure_solution 'SHELXS-97 (Sheldrick, 1990)'
_diffrn_ambient_temperature 296(2)
_diffrn_detector_area_resol_mean 14.22
_diffrn_measured_fraction_theta_full 0.986
_diffrn_measured_fraction_theta_max 0.986
_diffrn_measurement_device_type 'Rigaku Saturn724 CCD'
_diffrn_measurement_method '\w and \f scans'
_diffrn_radiation_monochromator multilayer
_diffrn_radiation_source 'rotating anode'
_diffrn_radiation_type MoK\a
_diffrn_radiation_wavelength 0.71073
_diffrn_reflns_av_R_equivalents 0.0365
_diffrn_reflns_av_sigmaI/netI 0.0747
_diffrn_reflns_limit_h_max 14
_diffrn_reflns_limit_h_min -14
_diffrn_reflns_limit_k_max 15
_diffrn_reflns_limit_k_min -15
_diffrn_reflns_limit_l_max 15
_diffrn_reflns_limit_l_min -15
_diffrn_reflns_number 13507
_diffrn_reflns_theta_full 27.89
_diffrn_reflns_theta_max 27.89
_diffrn_reflns_theta_min 1.91
_diffrn_standards_decay_% 0
_diffrn_standards_interval_count 0
_diffrn_standards_interval_time 0
_diffrn_standards_number 0
_exptl_absorpt_coefficient_mu 0.254
_exptl_absorpt_correction_T_max 0.9750
_exptl_absorpt_correction_T_min 0.9653
_exptl_absorpt_correction_type multi-scan
_exptl_absorpt_process_details CrystalClear
_exptl_crystal_colour Colorless
_exptl_crystal_density_diffrn 1.381
_exptl_crystal_density_method 'not measured'
_exptl_crystal_description Prism
_exptl_crystal_F_000 556
_exptl_crystal_size_max 0.14
_exptl_crystal_size_mid 0.14
_exptl_crystal_size_min 0.10
_refine_diff_density_max 0.489
_refine_diff_density_min -0.329
_refine_diff_density_rms 0.050
_refine_ls_extinction_method none
_refine_ls_goodness_of_fit_ref 1.072
_refine_ls_hydrogen_treatment constr
_refine_ls_matrix_type full
_refine_ls_number_parameters 328
_refine_ls_number_reflns 5991
_refine_ls_number_restraints 0
_refine_ls_restrained_S_all 1.072
_refine_ls_R_factor_all 0.0844
_refine_ls_R_factor_gt 0.0479
_refine_ls_shift/su_max 0.002
_refine_ls_shift/su_mean 0.000
_refine_ls_structure_factor_coef Fsqd
_refine_ls_weighting_details 'calc w=1/[\s^2^(Fo^2^)+(0.0308P)^2^+0.0000P] where P=(Fo^2^+2Fc^2^)/3'
_refine_ls_weighting_scheme calc
_refine_ls_wR_factor_gt 0.0871
_refine_ls_wR_factor_ref 0.0965
_reflns_number_gt 3466
_reflns_number_total 5991
_reflns_threshold_expression >2sigma(I)
_cod_data_source_file ol302696e_si_002.cif
_cod_data_source_block shelx
_cod_depositor_comments
;
The following automatic conversions were performed:

'_symmetry_cell_setting' value 'Triclinic' changed to 'triclinic'
according to /home/saulius/struct/CIF-dictionaries/cif_core.dic
dictionary named 'cif_core.dic' version 2.4.2 from 2011-04-26.

Automatic conversion script
Id: cif_fix_values 1891 2012-01-12 08:04:46Z andrius 
;
_cod_original_cell_volume 1271.4(4)
_cod_original_sg_symbol_H-M P-1
_cod_database_code 1508750

loop_
_symmetry_equiv_pos_as_xyz
'x, y, z'
'-x, -y, -z'

loop_
_atom_site_label
_atom_site_type_symbol
_atom_site_fract_x
_atom_site_fract_y
_atom_site_fract_z
_atom_site_U_iso_or_equiv
_atom_site_adp_type
_atom_site_occupancy
_atom_site_symmetry_multiplicity
_atom_site_calc_flag
_atom_site_refinement_flags
S1 S 0.10806(5) 0.35142(5) 0.28965(5) 0.03898(15) Uani 1 1 d .
S2 S 0.26429(5) 0.13138(6) -0.03669(5) 0.04244(17) Uani 1 1 d .
O1 O 0.24003(13) 0.38996(14) 0.24939(14) 0.0515(4) Uani 1 1 d .
O2 O 0.02047(14) 0.41915(13) 0.21872(13) 0.0469(4) Uani 1 1 d .
O3 O 0.38312(14) 0.05890(15) -0.07793(14) 0.0564(5) Uani 1 1 d .
O4 O 0.15926(14) 0.14441(15) -0.08667(13) 0.0534(4) Uani 1 1 d .
O5 O 0.50491(16) 0.04693(16) 0.34073(16) 0.0631(5) Uani 1 1 d .
O6 O 0.42478(13) -0.12924(15) 0.36680(14) 0.0474(4) Uani 1 1 d .
N1 N 0.12544(15) 0.20658(15) 0.28922(16) 0.0352(4) Uani 1 1 d .
N2 N 0.20241(15) 0.06629(16) 0.12152(15) 0.0361(4) Uani 1 1 d .
C1 C 0.02613(18) 0.15363(18) 0.27414(19) 0.0327(5) Uani 1 1 d .
C2 C -0.1075(2) 0.1631(2) 0.3442(2) 0.0421(5) Uani 1 1 d .
H2 H -0.1346 0.2040 0.4041 0.051 Uiso 1 1 calc R
C3 C -0.2009(2) 0.1125(2) 0.3257(2) 0.0468(6) Uani 1 1 d .
H3 H -0.2905 0.1216 0.3716 0.056 Uiso 1 1 calc R
C4 C -0.1628(2) 0.0487(2) 0.2401(2) 0.0473(6) Uani 1 1 d .
H4 H -0.2261 0.0159 0.2269 0.057 Uiso 1 1 calc R
C5 C -0.02981(19) 0.0339(2) 0.1743(2) 0.0415(5) Uani 1 1 d .
H5 H -0.0032 -0.0120 0.1191 0.050 Uiso 1 1 calc R
C6 C 0.06503(18) 0.08670(19) 0.18930(18) 0.0322(5) Uani 1 1 d .
C7 C 0.28975(19) -0.0059(2) 0.1977(2) 0.0459(6) Uani 1 1 d .
H7A H 0.3688 -0.0361 0.1418 0.055 Uiso 1 1 calc R
H7B H 0.2442 -0.0787 0.2666 0.055 Uiso 1 1 calc R
C8 C 0.3307(2) 0.0674(2) 0.2567(2) 0.0448(6) Uani 1 1 d .
H8 H 0.3752 0.1404 0.1847 0.054 Uiso 1 1 calc R
C9 C 0.2179(2) 0.1185(2) 0.3510(2) 0.0430(6) Uani 1 1 d .
H9A H 0.1692 0.0489 0.4225 0.052 Uiso 1 1 calc R
H9B H 0.2550 0.1610 0.3864 0.052 Uiso 1 1 calc R
C10 C 0.4309(2) -0.0039(2) 0.3254(2) 0.0421(6) Uani 1 1 d .
C11 C 0.5266(2) -0.2005(2) 0.4226(2) 0.0518(6) Uani 1 1 d .
H11A H 0.5223 -0.1774 0.4945 0.062 Uiso 1 1 calc R
H11B H 0.6141 -0.1835 0.3578 0.062 Uiso 1 1 calc R
C12 C 0.5008(3) -0.3357(3) 0.4686(3) 0.0911(10) Uani 1 1 d .
H12A H 0.4148 -0.3516 0.5341 0.137 Uiso 1 1 calc R
H12B H 0.5674 -0.3858 0.5044 0.137 Uiso 1 1 calc R
H12C H 0.5034 -0.3569 0.3970 0.137 Uiso 1 1 calc R
C13 C 0.03104(19) 0.34232(19) 0.4530(2) 0.0373(5) Uani 1 1 d .
C14 C 0.1061(2) 0.3087(2) 0.5343(2) 0.0467(6) Uani 1 1 d .
H14 H 0.1978 0.2969 0.5014 0.056 Uiso 1 1 calc R
C15 C 0.0448(2) 0.2928(2) 0.6641(2) 0.0529(6) Uani 1 1 d .
H15 H 0.0964 0.2711 0.7175 0.063 Uiso 1 1 calc R
C16 C -0.0914(2) 0.3083(2) 0.7167(2) 0.0476(6) Uani 1 1 d .
C17 C -0.1646(2) 0.3467(2) 0.6333(2) 0.0515(6) Uani 1 1 d .
H17 H -0.2560 0.3612 0.6660 0.062 Uiso 1 1 calc R
C18 C -0.1049(2) 0.3640(2) 0.5027(2) 0.0471(6) Uani 1 1 d .
H18 H -0.1559 0.3902 0.4484 0.057 Uiso 1 1 calc R
C19 C -0.1575(2) 0.2851(2) 0.8603(2) 0.0683(8) Uani 1 1 d .
H19A H -0.2009 0.3617 0.8725 0.102 Uiso 1 1 calc R
H19B H -0.0917 0.2564 0.9025 0.102 Uiso 1 1 calc R
H19C H -0.2218 0.2223 0.8969 0.102 Uiso 1 1 calc R
C20 C 0.3084(2) 0.2839(2) -0.07330(19) 0.0410(5) Uani 1 1 d .
C21 C 0.2149(2) 0.3830(2) -0.0842(2) 0.0554(7) Uani 1 1 d .
H21 H 0.1285 0.3692 -0.0721 0.066 Uiso 1 1 calc R
C22 C 0.2500(2) 0.5021(2) -0.1131(2) 0.0585(7) Uani 1 1 d .
H22 H 0.1862 0.5681 -0.1196 0.070 Uiso 1 1 calc R
C23 C 0.3778(2) 0.5263(2) -0.1327(2) 0.0486(6) Uani 1 1 d .
C24 C 0.4698(2) 0.4253(2) -0.1223(2) 0.0549(7) Uani 1 1 d .
H24 H 0.5566 0.4390 -0.1357 0.066 Uiso 1 1 calc R
C25 C 0.4365(2) 0.3054(2) -0.0929(2) 0.0523(6) Uani 1 1 d .
H25 H 0.5001 0.2393 -0.0863 0.063 Uiso 1 1 calc R
C26 C 0.4162(2) 0.6561(2) -0.1647(2) 0.0669(8) Uani 1 1 d .
H26A H 0.4537 0.6951 -0.2572 0.100 Uiso 1 1 calc R
H26B H 0.4805 0.6514 -0.1251 0.100 Uiso 1 1 calc R
H26C H 0.3389 0.7049 -0.1323 0.100 Uiso 1 1 calc R

loop_
_atom_site_aniso_label
_atom_site_aniso_U_11
_atom_site_aniso_U_22
_atom_site_aniso_U_33
_atom_site_aniso_U_23
_atom_site_aniso_U_13
_atom_site_aniso_U_12
S1 0.0404(3) 0.0366(3) 0.0438(3) -0.0160(3) -0.0167(3) -0.0006(2)
S2 0.0391(3) 0.0583(4) 0.0353(3) -0.0209(3) -0.0120(2) -0.0053(3)
O1 0.0403(8) 0.0533(11) 0.0628(11) -0.0209(8) -0.0130(8) -0.0140(7)
O2 0.0541(9) 0.0403(9) 0.0498(10) -0.0119(7) -0.0295(8) 0.0073(7)
O3 0.0463(9) 0.0721(12) 0.0522(10) -0.0390(9) -0.0040(7) 0.0058(8)
O4 0.0540(9) 0.0739(12) 0.0445(10) -0.0173(8) -0.0275(8) -0.0146(8)
O5 0.0661(11) 0.0566(12) 0.0887(13) -0.0253(10) -0.0517(10) 0.0014(9)
O6 0.0467(9) 0.0462(11) 0.0540(10) -0.0160(8) -0.0273(8) 0.0061(8)
N1 0.0362(9) 0.0348(10) 0.0467(11) -0.0221(8) -0.0225(8) 0.0066(8)
N2 0.0297(9) 0.0481(12) 0.0326(10) -0.0173(8) -0.0118(8) 0.0032(8)
C1 0.0328(11) 0.0303(12) 0.0375(12) -0.0119(10) -0.0154(9) 0.0008(9)
C2 0.0392(12) 0.0477(15) 0.0419(13) -0.0225(11) -0.0108(10) 0.0015(11)
C3 0.0323(12) 0.0569(16) 0.0476(14) -0.0205(12) -0.0069(10) -0.0027(11)
C4 0.0376(12) 0.0537(16) 0.0557(15) -0.0186(13) -0.0171(11) -0.0118(11)
C5 0.0415(13) 0.0432(14) 0.0471(14) -0.0215(11) -0.0162(11) -0.0029(11)
C6 0.0313(11) 0.0333(12) 0.0316(12) -0.0098(10) -0.0110(9) -0.0034(9)
C7 0.0387(13) 0.0559(16) 0.0502(15) -0.0252(12) -0.0203(11) 0.0082(11)
C8 0.0472(13) 0.0423(14) 0.0577(15) -0.0227(12) -0.0305(12) 0.0076(11)
C9 0.0454(13) 0.0422(14) 0.0490(14) -0.0179(11) -0.0252(11) 0.0051(11)
C10 0.0392(13) 0.0469(16) 0.0451(14) -0.0212(12) -0.0193(11) 0.0095(11)
C11 0.0498(14) 0.0517(16) 0.0536(15) -0.0129(12) -0.0280(12) 0.0089(12)
C12 0.119(3) 0.049(2) 0.117(3) -0.0103(17) -0.076(2) 0.0042(17)
C13 0.0408(12) 0.0322(12) 0.0436(13) -0.0165(10) -0.0167(10) 0.0003(10)
C14 0.0412(12) 0.0552(16) 0.0521(15) -0.0265(12) -0.0203(11) 0.0054(11)
C15 0.0652(17) 0.0536(16) 0.0518(16) -0.0242(13) -0.0319(13) 0.0090(13)
C16 0.0594(16) 0.0339(14) 0.0480(15) -0.0174(11) -0.0143(13) 0.0008(12)
C17 0.0457(14) 0.0534(16) 0.0591(17) -0.0322(13) -0.0118(13) 0.0048(12)
C18 0.0442(13) 0.0479(15) 0.0604(16) -0.0286(13) -0.0247(12) 0.0093(11)
C19 0.0817(19) 0.0612(19) 0.0511(17) -0.0207(14) -0.0126(14) 0.0035(15)
C20 0.0355(12) 0.0510(15) 0.0344(12) -0.0119(11) -0.0122(10) -0.0026(11)
C21 0.0376(13) 0.0633(18) 0.0625(17) -0.0129(14) -0.0217(12) -0.0054(13)
C22 0.0472(14) 0.0500(17) 0.0706(18) -0.0096(14) -0.0258(13) 0.0030(12)
C23 0.0474(14) 0.0513(16) 0.0420(14) -0.0064(12) -0.0164(11) -0.0094(12)
C24 0.0384(13) 0.0618(18) 0.0619(16) -0.0167(13) -0.0159(12) -0.0092(13)
C25 0.0366(13) 0.0564(17) 0.0637(16) -0.0205(13) -0.0175(12) -0.0010(12)
C26 0.0654(17) 0.0572(19) 0.0723(18) -0.0098(14) -0.0256(14) -0.0120(14)

loop_
_atom_type_symbol
_atom_type_description
_atom_type_scat_dispersion_real
_atom_type_scat_dispersion_imag
_atom_type_scat_source
C C 0.0033 0.0016 'International Tables Vol C Tables 4.2.6.8 and 6.1.1.4'
H H 0.0000 0.0000 'International Tables Vol C Tables 4.2.6.8 and 6.1.1.4'
N N 0.0061 0.0033 'International Tables Vol C Tables 4.2.6.8 and 6.1.1.4'
O O 0.0106 0.0060 'International Tables Vol C Tables 4.2.6.8 and 6.1.1.4'
S S 0.1246 0.1234 'International Tables Vol C Tables 4.2.6.8 and 6.1.1.4'

loop_
_geom_angle_atom_site_label_1
_geom_angle_atom_site_label_2
_geom_angle_atom_site_label_3
_geom_angle
O2 S1 O1 121.16(9)
O2 S1 N1 106.65(9)
O1 S1 N1 105.55(9)
O2 S1 C13 108.94(9)
O1 S1 C13 106.77(10)
N1 S1 C13 106.98(9)
O4 S2 O3 119.52(10)
O4 S2 N2 106.89(8)
O3 S2 N2 106.59(9)
O4 S2 C20 107.06(10)
O3 S2 C20 108.19(10)
N2 S2 C20 108.16(9)
C10 O6 C11 114.57(18)
C1 N1 C9 117.27(17)
C1 N1 S1 121.80(13)
C9 N1 S1 117.36(14)
C6 N2 C7 118.62(15)
C6 N2 S2 120.84(13)
C7 N2 S2 120.35(13)
C2 C1 C6 118.71(19)
C2 C1 N1 122.11(18)
C6 C1 N1 119.16(17)
C3 C2 C1 120.5(2)
C3 C2 H2 119.7
C1 C2 H2 119.7
C4 C3 C2 120.71(19)
C4 C3 H3 119.6
C2 C3 H3 119.6
C5 C4 C3 119.2(2)
C5 C4 H4 120.4
C3 C4 H4 120.4
C4 C5 C6 120.9(2)
C4 C5 H5 119.6
C6 C5 H5 119.6
C5 C6 C1 119.90(18)
C5 C6 N2 118.95(18)
C1 C6 N2 121.08(18)
N2 C7 C8 113.91(18)
N2 C7 H7A 108.8
C8 C7 H7A 108.8
N2 C7 H7B 108.8
C8 C7 H7B 108.8
H7A C7 H7B 107.7
C7 C8 C9 115.60(18)
C7 C8 C10 113.75(19)
C9 C8 C10 107.34(18)
C7 C8 H8 106.5
C9 C8 H8 106.5
C10 C8 H8 106.5
N1 C9 C8 112.60(17)
N1 C9 H9A 109.1
C8 C9 H9A 109.1
N1 C9 H9B 109.1
C8 C9 H9B 109.1
H9A C9 H9B 107.8
O5 C10 O6 124.0(2)
O5 C10 C8 122.9(2)
O6 C10 C8 113.0(2)
O6 C11 C12 107.1(2)
O6 C11 H11A 110.3
C12 C11 H11A 110.3
O6 C11 H11B 110.3
C12 C11 H11B 110.3
H11A C11 H11B 108.5
C11 C12 H12A 109.5
C11 C12 H12B 109.5
H12A C12 H12B 109.5
C11 C12 H12C 109.5
H12A C12 H12C 109.5
H12B C12 H12C 109.5
C18 C13 C14 119.19(19)
C18 C13 S1 120.80(16)
C14 C13 S1 119.98(16)
C15 C14 C13 120.0(2)
C15 C14 H14 120.0
C13 C14 H14 120.0
C14 C15 C16 121.5(2)
C14 C15 H15 119.2
C16 C15 H15 119.2
C15 C16 C17 117.8(2)
C15 C16 C19 120.8(2)
C17 C16 C19 121.4(2)
C18 C17 C16 121.5(2)
C18 C17 H17 119.3
C16 C17 H17 119.3
C17 C18 C13 119.8(2)
C17 C18 H18 120.1
C13 C18 H18 120.1
C16 C19 H19A 109.5
C16 C19 H19B 109.5
H19A C19 H19B 109.5
C16 C19 H19C 109.5
H19A C19 H19C 109.5
H19B C19 H19C 109.5
C25 C20 C21 119.7(2)
C25 C20 S2 120.23(18)
C21 C20 S2 120.07(17)
C22 C21 C20 119.8(2)
C22 C21 H21 120.1
C20 C21 H21 120.1
C21 C22 C23 121.7(2)
C21 C22 H22 119.2
C23 C22 H22 119.2
C22 C23 C24 117.2(2)
C22 C23 C26 121.7(2)
C24 C23 C26 121.1(2)
C25 C24 C23 122.0(2)
C25 C24 H24 119.0
C23 C24 H24 119.0
C24 C25 C20 119.6(2)
C24 C25 H25 120.2
C20 C25 H25 120.2
C23 C26 H26A 109.5
C23 C26 H26B 109.5
H26A C26 H26B 109.5
C23 C26 H26C 109.5
H26A C26 H26C 109.5
H26B C26 H26C 109.5

loop_
_geom_bond_atom_site_label_1
_geom_bond_atom_site_label_2
_geom_bond_distance
S1 O2 1.4259(14)
S1 O1 1.4306(14)
S1 N1 1.6520(17)
S1 C13 1.767(2)
S2 O4 1.4308(14)
S2 O3 1.4322(15)
S2 N2 1.6384(17)
S2 C20 1.759(2)
O5 C10 1.181(2)
O6 C10 1.344(3)
O6 C11 1.457(2)
N1 C1 1.431(2)
N1 C9 1.474(2)
N2 C6 1.432(2)
N2 C7 1.474(2)
C1 C2 1.387(2)
C1 C6 1.397(3)
C2 C3 1.381(3)
C2 H2 0.9300
C3 C4 1.378(3)
C3 H3 0.9300
C4 C5 1.377(3)
C4 H4 0.9300
C5 C6 1.386(3)
C5 H5 0.9300
C7 C8 1.496(3)
C7 H7A 0.9700
C7 H7B 0.9700
C8 C9 1.522(3)
C8 C10 1.527(3)
C8 H8 0.9800
C9 H9A 0.9700
C9 H9B 0.9700
C11 C12 1.486(3)
C11 H11A 0.9700
C11 H11B 0.9700
C12 H12A 0.9600
C12 H12B 0.9600
C12 H12C 0.9600
C13 C18 1.385(3)
C13 C14 1.387(3)
C14 C15 1.379(3)
C14 H14 0.9300
C15 C16 1.382(3)
C15 H15 0.9300
C16 C17 1.385(3)
C16 C19 1.512(3)
C17 C18 1.383(3)
C17 H17 0.9300
C18 H18 0.9300
C19 H19A 0.9600
C19 H19B 0.9600
C19 H19C 0.9600
C20 C25 1.378(3)
C20 C21 1.382(3)
C21 C22 1.376(3)
C21 H21 0.9300
C22 C23 1.384(3)
C22 H22 0.9300
C23 C24 1.387(3)
C23 C26 1.499(3)
C24 C25 1.375(3)
C24 H24 0.9300
C25 H25 0.9300
C26 H26A 0.9600
C26 H26B 0.9600
C26 H26C 0.9600

loop_
_geom_torsion_atom_site_label_1
_geom_torsion_atom_site_label_2
_geom_torsion_atom_site_label_3
_geom_torsion_atom_site_label_4
_geom_torsion
O2 S1 N1 C1 -25.13(17)
O1 S1 N1 C1 -155.21(15)
C13 S1 N1 C1 91.33(16)
O2 S1 N1 C9 176.78(14)
O1 S1 N1 C9 46.70(16)
C13 S1 N1 C9 -66.76(16)
O4 S2 N2 C6 -29.99(18)
O3 S2 N2 C6 -158.87(15)
C20 S2 N2 C6 84.99(17)
O4 S2 N2 C7 155.09(16)
O3 S2 N2 C7 26.21(19)
C20 S2 N2 C7 -89.93(17)
C9 N1 C1 C2 111.1(2)
S1 N1 C1 C2 -47.0(3)
C9 N1 C1 C6 -66.8(2)
S1 N1 C1 C6 135.04(16)
C6 C1 C2 C3 -3.0(3)
N1 C1 C2 C3 179.0(2)
C1 C2 C3 C4 1.8(3)
C2 C3 C4 C5 1.1(3)
C3 C4 C5 C6 -2.6(3)
C4 C5 C6 C1 1.3(3)
C4 C5 C6 N2 178.42(18)
C2 C1 C6 C5 1.5(3)
N1 C1 C6 C5 179.49(18)
C2 C1 C6 N2 -175.53(17)
N1 C1 C6 N2 2.5(3)
C7 N2 C6 C5 -115.2(2)
S2 N2 C6 C5 69.8(2)
C7 N2 C6 C1 61.8(3)
S2 N2 C6 C1 -113.19(19)
C6 N2 C7 C8 -77.6(2)
S2 N2 C7 C8 97.4(2)
N2 C7 C8 C9 60.3(3)
N2 C7 C8 C10 -174.86(17)
C1 N1 C9 C8 81.1(2)
S1 N1 C9 C8 -119.76(17)
C7 C8 C9 N1 -61.3(3)
C10 C8 C9 N1 170.61(18)
C11 O6 C10 O5 -5.6(3)
C11 O6 C10 C8 174.86(17)
C7 C8 C10 O5 155.2(2)
C9 C8 C10 O5 -75.6(3)
C7 C8 C10 O6 -25.3(3)
C9 C8 C10 O6 103.9(2)
C10 O6 C11 C12 177.3(2)
O2 S1 C13 C18 18.0(2)
O1 S1 C13 C18 150.39(17)
N1 S1 C13 C18 -96.98(18)
O2 S1 C13 C14 -164.37(17)
O1 S1 C13 C14 -31.9(2)
N1 S1 C13 C14 80.70(19)
C18 C13 C14 C15 2.4(3)
S1 C13 C14 C15 -175.35(17)
C13 C14 C15 C16 0.7(4)
C14 C15 C16 C17 -3.2(3)
C14 C15 C16 C19 177.4(2)
C15 C16 C17 C18 2.7(3)
C19 C16 C17 C18 -177.9(2)
C16 C17 C18 C13 0.3(3)
C14 C13 C18 C17 -2.8(3)
S1 C13 C18 C17 174.87(17)
O4 S2 C20 C25 -150.46(17)
O3 S2 C20 C25 -20.4(2)
N2 S2 C20 C25 94.67(19)
O4 S2 C20 C21 28.7(2)
O3 S2 C20 C21 158.71(17)
N2 S2 C20 C21 -86.20(19)
C25 C20 C21 C22 -0.8(3)
S2 C20 C21 C22 -179.89(18)
C20 C21 C22 C23 0.5(4)
C21 C22 C23 C24 0.2(4)
C21 C22 C23 C26 179.7(2)
C22 C23 C24 C25 -0.5(4)
C26 C23 C24 C25 179.9(2)
C23 C24 C25 C20 0.2(4)
C21 C20 C25 C24 0.4(3)
S2 C20 C25 C24 179.57(17)

loop_
_cod_related_entry_id
_cod_related_entry_database
_cod_related_entry_code
1 ChemSpider 30652057
